data_1576894
loop_
_publ_author_name
'Li, Meng-Hao'
'Hui, Hui'
'Wang, Yan'
'Yang, Ying-Wei'

_publ_section_title
;
 Superstructure-induced enhancement of solid-state triphenylacrylonitrile
 photochromism <i>via</i> a macrocycle-mediated blocking strategy.
;
_journal_issue 11
_journal_name_full 'Chemical science'
_journal_page_first 5745
_journal_page_last 5757
_journal_paper_doi 10.1039/d5sc08539j
_journal_volume 17
_journal_year 2026
_chemical_formula_moiety 'C48 H32 N2, C H Cl3'
_chemical_formula_sum 'C49 H33 Cl3 N2'
_chemical_formula_weight 756.12
_space_group_crystal_system monoclinic
_space_group_IT_number 14
_space_group_name_Hall '-P 2ybc'
_space_group_name_H-M_alt 'P 1 21/c 1'
_atom_sites_solution_hydrogens geom
_atom_sites_solution_primary iterative
_audit_creation_date 2023-04-07
_audit_creation_method
;
Olex2 1.2
(compiled 2018.05.29 svn.r3508 for OlexSys, GUI svn.r5506)
;
_audit_update_record
;
2025-09-24 deposited with the CCDC.	2026-01-22 downloaded from the CCDC.
;
_cell_angle_alpha 90
_cell_angle_beta 93.2900(10)
_cell_angle_gamma 90
_cell_formula_units_Z 8
_cell_length_a 9.24260(10)
_cell_length_b 43.0831(5)
_cell_length_c 19.3643(2)
_cell_measurement_reflns_used 6449
_cell_measurement_temperature 100.15
_cell_measurement_theta_max 54.68
_cell_measurement_theta_min 54.68
_cell_volume 7698.15(15)
_computing_molecular_graphics 'Olex2 (Dolomanov et al., 2009)'
_computing_publication_material 'Olex2 (Dolomanov et al., 2009)'
_computing_structure_refinement 'ShelXL (Sheldrick, 2015)'
_computing_structure_solution 'olex2.solve (Bourhis et al., 2015)'
_diffrn_ambient_temperature 100.15
_diffrn_measured_fraction_theta_full 1.000
_diffrn_measured_fraction_theta_max 0.982
_diffrn_measurement_device_type CCD
_diffrn_radiation_type CuK\a
_diffrn_radiation_wavelength 1.54184
_diffrn_reflns_av_R_equivalents 0.0704
_diffrn_reflns_av_unetI/netI 0.0408
_diffrn_reflns_Laue_measured_fraction_full 1.000
_diffrn_reflns_Laue_measured_fraction_max 0.982
_diffrn_reflns_limit_h_max 11
_diffrn_reflns_limit_h_min -11
_diffrn_reflns_limit_k_max 53
_diffrn_reflns_limit_k_min -54
_diffrn_reflns_limit_l_max 21
_diffrn_reflns_limit_l_min -24
_diffrn_reflns_number 90139
_diffrn_reflns_point_group_measured_fraction_full 1.000
_diffrn_reflns_point_group_measured_fraction_max 0.982
_diffrn_reflns_theta_full 67.684
_diffrn_reflns_theta_max 76.662
_diffrn_reflns_theta_min 2.051
_exptl_absorpt_coefficient_mu 2.441
_exptl_absorpt_correction_T_max 0.7508
_exptl_absorpt_correction_T_min 0.5819
_exptl_absorpt_correction_type none
_exptl_crystal_colour 'clear light colourless'
_exptl_crystal_colour_lustre clear
_exptl_crystal_colour_modifier light
_exptl_crystal_colour_primary colourless
_exptl_crystal_density_diffrn 1.305
_exptl_crystal_description block
_exptl_crystal_F_000 3136
_exptl_crystal_size_max 0.03
_exptl_crystal_size_mid 0.02
_exptl_crystal_size_min 0.01
_refine_diff_density_max 0.706
_refine_diff_density_min -0.706
_refine_diff_density_rms 0.067
_refine_ls_extinction_method none
_refine_ls_goodness_of_fit_ref 1.111
_refine_ls_hydrogen_treatment constr
_refine_ls_matrix_type full
_refine_ls_number_parameters 973
_refine_ls_number_reflns 15942
_refine_ls_number_restraints 0
_refine_ls_restrained_S_all 1.111
_refine_ls_R_factor_all 0.0853
_refine_ls_R_factor_gt 0.0756
_refine_ls_shift/su_max 0.000
_refine_ls_shift/su_mean 0.000
_refine_ls_structure_factor_coef Fsqd
_refine_ls_weighting_details 'w=1/[\s^2^(Fo^2^)+(0.0200P)^2^+22.7781P] where P=(Fo^2^+2Fc^2^)/3'
_refine_ls_weighting_scheme calc
_refine_ls_wR_factor_gt 0.1621
_refine_ls_wR_factor_ref 0.1655
_reflns_Friedel_coverage 0.000
_reflns_number_gt 13873
_reflns_number_total 15942
_reflns_threshold_expression 'I > 2\s(I)'
_cod_data_source_file d5sc08539j2.cif
_cod_data_source_block TPAN_Ph
_cod_database_code 1576894
_shelx_shelxl_version_number 2018/3
_shelx_space_group_comment
;
The symmetry employed for this shelxl refinement is uniquely defined
by the following loop, which should always be used as a source of
symmetry information in preference to the above space-group names.
They are only intended as comments.
;
_shelx_estimated_absorpt_t_max 0.976
_shelx_estimated_absorpt_t_min 0.930
_olex2_refinement_description
;
1. Fixed Uiso
 At 1.2 times of:
  All C(H) groups
2.a Ternary CH refined with riding coordinates:
 C02W(H02W), C02X(H02X)
2.b Aromatic/amide H refined with riding coordinates:
 C00E(H00E), C00J(H00J), C00K(H00K), C00N(H00N), C00Q(H00Q), C00V(H00V),
 C00W(H00W), C00X(H00X), C00Z(H00Z), C016(H016), C017(H017), C01I(H01I),
 C01M(H01M), C01R(H01R), C01S(H01S), C01U(H01U), C027(H027), C028(H028),
 C02A(H02A), C02B(H02B), C02D(H02D), C02F(H02F), C02G(H02G), C02P(H02P),
 C02R(H02R), C02S(H02S), C02T(H02T), C02U(H02U), C02V(H02V), C02Y(H02Y),
 C02Z(H02Z), C030(H030), C011(H011), C015(H015), C01E(H01E), C01F(H01F),
 C01G(H01G), C01H(H01H), C01J(H01J), C01L(H01L), C01O(H01O), C01P(H01P),
 C01T(H01T), C01V(H01V), C01X(H01X), C01Y(H01Y), C01Z(H01Z), C022(H022),
 C023(H023), C024(H024), C025(H025), C026(H026), C029(H029), C02C(H02C),
 C02E(H02E), C02H(H02H), C02I(H02I), C02J(H02J), C02K(H02K), C02L(H02L),
 C02M(H02M), C02N(H02N), C02O(H02O), C02Q(H02Q)
;
_olex2_submission_special_instructions 'No special instructions were received'

loop_
_space_group_symop_operation_xyz
'x, y, z'
'-x, y+1/2, -z+1/2'
'-x, -y, -z'
'x, -y-1/2, z-1/2'

loop_
_atom_site_label
_atom_site_type_symbol
_atom_site_fract_x
_atom_site_fract_y
_atom_site_fract_z
_atom_site_U_iso_or_equiv
_atom_site_adp_type
_atom_site_occupancy
_atom_site_site_symmetry_order
_atom_site_calc_flag
_atom_site_refinement_flags_posn
_atom_site_refinement_flags_adp
_atom_site_refinement_flags_occupancy
_atom_site_disorder_assembly
_atom_site_disorder_group
N007 N 1.3885(3) -0.04902(6) 0.56967(13) 0.0294(6) Uani 1 1 d . . . . .
N009 N 0.5079(3) 0.29629(6) 0.46524(13) 0.0303(6) Uani 1 1 d . . . . .
C00B C 1.2169(3) 0.00611(6) 0.46770(14) 0.0190(6) Uani 1 1 d . . . . .
C00E C 0.7022(3) 0.19338(7) 0.50075(14) 0.0213(6) Uani 1 1 d . . . . .
H00E H 0.662339 0.180060 0.465483 0.026 Uiso 1 1 calc R . . . .
C00F C 1.0815(3) 0.06348(6) 0.49310(14) 0.0187(6) Uani 1 1 d . . . . .
C00I C 0.8272(3) 0.18436(6) 0.53918(14) 0.0187(6) Uani 1 1 d . . . . .
C00J C 1.0247(3) 0.04319(7) 0.44183(14) 0.0202(6) Uani 1 1 d . . . . .
H00J H 0.939414 0.048814 0.415052 0.024 Uiso 1 1 calc R . . . .
C00K C 0.6348(3) 0.22144(7) 0.51304(14) 0.0204(6) Uani 1 1 d . . . . .
H00K H 0.550882 0.227242 0.485380 0.024 Uiso 1 1 calc R . . . .
C00L C 1.3959(3) -0.06576(6) 0.38384(14) 0.0192(6) Uani 1 1 d . . . . .
C00M C 0.8951(3) 0.15377(7) 0.52684(14) 0.0204(6) Uani 1 1 d . . . . .
C00N C 1.0913(3) 0.01503(7) 0.42961(15) 0.0204(6) Uani 1 1 d . . . . .
H00N H 1.050584 0.001613 0.394728 0.025 Uiso 1 1 calc R . . . .
C00O C 0.6883(3) 0.24128(6) 0.56542(14) 0.0196(6) Uani 1 1 d . . . . .
C00P C 1.0160(3) 0.09422(7) 0.50510(14) 0.0194(6) Uani 1 1 d . . . . .
C00Q C 0.9690(3) 0.13763(7) 0.58063(14) 0.0221(6) Uani 1 1 d . . . . .
H00Q H 0.979191 0.146781 0.625277 0.027 Uiso 1 1 calc R . . . .
C00R C 1.3217(3) -0.03545(6) 0.39154(14) 0.0189(6) Uani 1 1 d . . . . .
C00T C 0.6112(3) 0.27083(6) 0.57885(15) 0.0202(6) Uani 1 1 d . . . . .
C00V C 1.2713(3) 0.02583(7) 0.52026(14) 0.0206(6) Uani 1 1 d . . . . .
H00V H 1.354617 0.019848 0.548109 0.025 Uiso 1 1 calc R . . . .
C00W C 1.5081(3) -0.06767(7) 0.33852(14) 0.0198(6) Uani 1 1 d . . . . .
H00W H 1.534376 -0.049825 0.313286 0.024 Uiso 1 1 calc R . . . .
C00X C 1.0276(3) 0.10859(7) 0.57009(14) 0.0221(6) Uani 1 1 d . . . . .
H00X H 1.076820 0.098158 0.607747 0.026 Uiso 1 1 calc R . . . .
C00Z C 1.2050(3) 0.05403(7) 0.53218(14) 0.0212(6) Uani 1 1 d . . . . .
H00Z H 1.244694 0.067212 0.567756 0.025 Uiso 1 1 calc R . . . .
C010 C 1.2942(3) -0.02338(6) 0.45445(14) 0.0194(6) Uani 1 1 d . . . . .
C012 C 0.5860(3) 0.28332(7) 0.64149(14) 0.0204(6) Uani 1 1 d . . . . .
C013 C 0.5539(4) 0.28605(7) 0.51681(15) 0.0232(6) Uani 1 1 d . . . . .
C014 C 1.3482(3) -0.03888(7) 0.51700(15) 0.0219(6) Uani 1 1 d . . . . .
C016 C 0.8148(3) 0.23261(7) 0.60310(15) 0.0216(6) Uani 1 1 d . . . . .
H016 H 0.855158 0.246078 0.637973 0.026 Uiso 1 1 calc R . . . .
C017 C 1.5813(3) -0.09538(7) 0.33010(15) 0.0229(6) Uani 1 1 d . . . . .
H017 H 1.658543 -0.096279 0.299871 0.028 Uiso 1 1 calc R . . . .
C01D C 0.5183(3) 0.31439(7) 0.64815(14) 0.0218(6) Uani 1 1 d . . . . .
C01I C 1.3579(3) -0.09240(7) 0.41941(15) 0.0239(6) Uani 1 1 d . . . . .
H01I H 1.282017 -0.091518 0.450416 0.029 Uiso 1 1 calc R . . . .
C01M C 0.8827(3) 0.20469(7) 0.59056(14) 0.0211(6) Uani 1 1 d . . . . .
H01M H 0.968362 0.199233 0.617249 0.025 Uiso 1 1 calc R . . . .
C01R C 0.4057(3) 0.31836(7) 0.69212(14) 0.0239(6) Uani 1 1 d . . . . .
H01R H 0.372168 0.301146 0.717353 0.029 Uiso 1 1 calc R . . . .
C01S C 0.8832(3) 0.13956(7) 0.46191(15) 0.0229(6) Uani 1 1 d . . . . .
H01S H 0.833657 0.150004 0.424355 0.028 Uiso 1 1 calc R . . . .
C01U C 0.9424(3) 0.11047(7) 0.45129(14) 0.0224(6) Uani 1 1 d . . . . .
H01U H 0.932649 0.101397 0.406558 0.027 Uiso 1 1 calc R . . . .
C01W C 1.2871(3) -0.01860(7) 0.32559(15) 0.0222(6) Uani 1 1 d . . . . .
C021 C 0.6176(4) 0.26631(8) 0.70702(15) 0.0261(7) Uani 1 1 d . . . . .
C027 C 1.5424(4) -0.12175(7) 0.36548(16) 0.0256(6) Uani 1 1 d . . . . .
H027 H 1.592222 -0.140748 0.359393 0.031 Uiso 1 1 calc R . . . .
C028 C 1.4300(4) -0.12019(7) 0.40990(16) 0.0274(7) Uani 1 1 d . . . . .
H028 H 1.402243 -0.138264 0.433942 0.033 Uiso 1 1 calc R . . . .
C02A C 0.3421(4) 0.34729(8) 0.69935(15) 0.0276(7) Uani 1 1 d . . . . .
H02A H 0.264435 0.349715 0.728956 0.033 Uiso 1 1 calc R . . . .
C02B C 0.5677(4) 0.34022(7) 0.61285(15) 0.0261(7) Uani 1 1 d . . . . .
H02B H 0.645260 0.337894 0.583122 0.031 Uiso 1 1 calc R . . . .
C02D C 1.3248(4) 0.01234(7) 0.31681(16) 0.0274(7) Uani 1 1 d . . . . .
H02D H 1.369322 0.023709 0.354336 0.033 Uiso 1 1 calc R . . . .
C02F C 0.3917(4) 0.37267(7) 0.66347(16) 0.0293(7) Uani 1 1 d . . . . .
H02F H 0.347864 0.392430 0.668347 0.035 Uiso 1 1 calc R . . . .
C02G C 0.5056(4) 0.36912(7) 0.62043(16) 0.0289(7) Uani 1 1 d . . . . .
H02G H 0.540765 0.386500 0.596256 0.035 Uiso 1 1 calc R . . . .
C02P C 1.2217(4) -0.03492(8) 0.26960(15) 0.0277(7) Uani 1 1 d . . . . .
H02P H 1.196244 -0.056112 0.274841 0.033 Uiso 1 1 calc R . . . .
C02R C 0.6863(4) 0.28203(9) 0.76301(16) 0.0358(8) Uani 1 1 d . . . . .
H02R H 0.715039 0.303060 0.758353 0.043 Uiso 1 1 calc R . . . .
C02S C 1.2973(4) 0.02661(9) 0.25291(19) 0.0362(8) Uani 1 1 d . . . . .
H02S H 1.323676 0.047708 0.246854 0.043 Uiso 1 1 calc R . . . .
C02T C 1.1941(4) -0.02020(9) 0.20636(17) 0.0368(8) Uani 1 1 d . . . . .
H02T H 1.148805 -0.031317 0.168664 0.044 Uiso 1 1 calc R . . . .
C02U C 0.5747(4) 0.23570(9) 0.71478(19) 0.0351(8) Uani 1 1 d . . . . .
H02U H 0.528096 0.224876 0.676985 0.042 Uiso 1 1 calc R . . . .
C02V C 1.2318(4) 0.01024(10) 0.19815(17) 0.0388(9) Uani 1 1 d . . . . .
H02V H 1.212859 0.020158 0.154751 0.047 Uiso 1 1 calc R . . . .
C02Y C 0.6696(5) 0.23652(14) 0.8334(2) 0.0618(16) Uani 1 1 d . . . . .
H02Y H 0.687303 0.226280 0.876477 0.074 Uiso 1 1 calc R . . . .
C02Z C 0.6003(5) 0.22098(11) 0.7782(2) 0.0553(13) Uani 1 1 d . . . . .
H02Z H 0.570171 0.200092 0.783722 0.066 Uiso 1 1 calc R . . . .
C030 C 0.7122(5) 0.26655(13) 0.82556(18) 0.0548(13) Uani 1 1 d . . . . .
H030 H 0.760215 0.277076 0.863408 0.066 Uiso 1 1 calc R . . . .
N008 N 1.2967(3) 0.30510(6) 0.10490(14) 0.0301(6) Uani 1 1 d . . . . .
N00A N 0.6128(4) -0.05855(6) -0.07367(14) 0.0338(7) Uani 1 1 d . . . . .
C00C C 1.1365(3) 0.24941(6) -0.00090(14) 0.0196(6) Uani 1 1 d . . . . .
C00D C 1.3138(3) 0.32219(6) -0.08158(14) 0.0186(6) Uani 1 1 d . . . . .
C00G C 1.0247(3) 0.18883(7) 0.01293(14) 0.0204(6) Uani 1 1 d . . . . .
C00H C 1.2022(3) 0.27551(7) -0.14004(14) 0.0202(6) Uani 1 1 d . . . . .
C00S C 0.6152(3) -0.08000(7) 0.11104(14) 0.0216(6) Uani 1 1 d . . . . .
C00U C 0.8933(3) 0.09281(7) 0.02181(14) 0.0202(6) Uani 1 1 d . . . . .
C00Y C 0.9769(3) 0.15610(7) 0.01629(14) 0.0206(6) Uani 1 1 d . . . . .
C011 C 1.0717(3) 0.13332(7) 0.04352(15) 0.0230(6) Uani 1 1 d . . . . .
H011 H 1.166159 0.139164 0.060592 0.028 Uiso 1 1 calc R . . . .
C015 C 1.4229(3) 0.32369(7) -0.12854(14) 0.0224(6) Uani 1 1 d . . . . .
H015 H 1.445655 0.305725 -0.154199 0.027 Uiso 1 1 calc R . . . .
C018 C 1.2089(3) 0.27979(7) -0.01156(14) 0.0203(6) Uani 1 1 d . . . . .
C019 C 0.6929(3) -0.03386(7) 0.04436(15) 0.0215(6) Uani 1 1 d . . . . .
C01A C 1.2591(3) 0.29493(7) 0.05181(15) 0.0227(6) Uani 1 1 d . . . . .
C01B C 0.6712(3) -0.04785(7) 0.10596(14) 0.0206(6) Uani 1 1 d . . . . .
C01C C 0.6996(3) -0.03132(7) 0.17301(15) 0.0210(6) Uani 1 1 d . . . . .
C01E C 0.5092(3) -0.08655(7) 0.15769(14) 0.0234(6) Uani 1 1 d . . . . .
H01E H 0.474300 -0.070374 0.185651 0.028 Uiso 1 1 calc R . . . .
C01F C 1.4982(4) 0.35095(7) -0.13821(15) 0.0248(6) Uani 1 1 d . . . . .
H01F H 1.573163 0.351493 -0.169749 0.030 Uiso 1 1 calc R . . . .
C01G C 0.6941(4) 0.01739(7) -0.01578(15) 0.0238(6) Uani 1 1 d . . . . .
H01G H 0.620284 0.009779 -0.047513 0.029 Uiso 1 1 calc R . . . .
C01H C 1.1344(4) 0.20016(7) 0.05873(15) 0.0232(6) Uani 1 1 d . . . . .
H01H H 1.172211 0.187218 0.095176 0.028 Uiso 1 1 calc R . . . .
C01J C 1.1892(3) 0.22983(7) 0.05217(15) 0.0229(6) Uani 1 1 d . . . . .
H01J H 1.263610 0.236961 0.084180 0.027 Uiso 1 1 calc R . . . .
C01K C 1.2376(3) 0.29218(7) -0.07376(15) 0.0198(6) Uani 1 1 d . . . . .
C01L C 0.9662(3) 0.20938(7) -0.03698(15) 0.0219(6) Uani 1 1 d . . . . .
H01L H 0.887618 0.202760 -0.067186 0.026 Uiso 1 1 calc R . . . .
C01N C 0.8491(3) 0.05970(7) 0.02418(14) 0.0217(6) Uani 1 1 d . . . . .
C01O C 0.7943(3) -0.04452(7) 0.22342(15) 0.0224(6) Uani 1 1 d . . . . .
H01O H 0.836795 -0.064181 0.215448 0.027 Uiso 1 1 calc R . . . .
C01P C 1.0197(3) 0.23902(7) -0.04350(15) 0.0228(6) Uani 1 1 d . . . . .
H01P H 0.976393 0.252564 -0.077458 0.027 Uiso 1 1 calc R . . . .
C01Q C 0.7543(3) -0.00229(7) 0.03554(15) 0.0224(6) Uani 1 1 d . . . . .
C01T C 1.2803(4) 0.34902(7) -0.04530(16) 0.0249(6) Uani 1 1 d . . . . .
H01T H 1.206570 0.348514 -0.013072 0.030 Uiso 1 1 calc R . . . .
C01V C 0.9151(3) 0.03931(7) 0.07284(15) 0.0240(6) Uani 1 1 d . . . . .
H01V H 0.992853 0.046532 0.102813 0.029 Uiso 1 1 calc R . . . .
C01X C 0.8392(3) 0.14638(7) -0.00833(15) 0.0224(6) Uani 1 1 d . . . . .
H01X H 0.772629 0.161243 -0.027653 0.027 Uiso 1 1 calc R . . . .
C01Y C 1.0309(3) 0.10243(7) 0.04617(15) 0.0237(6) Uani 1 1 d . . . . .
H01Y H 1.097983 0.087524 0.064924 0.028 Uiso 1 1 calc R . . . .
C01Z C 0.7977(4) 0.11552(7) -0.00515(15) 0.0231(6) Uani 1 1 d . . . . .
H01Z H 0.702789 0.109692 -0.021580 0.028 Uiso 1 1 calc R . . . .
C020 C 0.6468(4) -0.04874(7) -0.02000(15) 0.0252(6) Uani 1 1 d . . . . .
C022 C 0.6660(4) -0.10425(7) 0.07115(15) 0.0251(6) Uani 1 1 d . . . . .
H022 H 0.738986 -0.100359 0.039652 0.030 Uiso 1 1 calc R . . . .
C023 C 1.1151(4) 0.29027(7) -0.19144(15) 0.0243(6) Uani 1 1 d . . . . .
H023 H 1.078246 0.310455 -0.183395 0.029 Uiso 1 1 calc R . . . .
C024 C 0.7403(4) 0.04780(7) -0.02108(15) 0.0239(6) Uani 1 1 d . . . . .
H024 H 0.697150 0.060783 -0.056164 0.029 Uiso 1 1 calc R . . . .
C025 C 1.2583(4) 0.24625(7) -0.15296(16) 0.0255(6) Uani 1 1 d . . . . .
H025 H 1.318470 0.236087 -0.118535 0.031 Uiso 1 1 calc R . . . .
C026 C 0.4545(4) -0.11622(7) 0.16366(15) 0.0268(7) Uani 1 1 d . . . . .
H026 H 0.382725 -0.120344 0.195627 0.032 Uiso 1 1 calc R . . . .
C029 C 1.3543(4) 0.37637(7) -0.05627(17) 0.0290(7) Uani 1 1 d . . . . .
H029 H 1.329325 0.394627 -0.032160 0.035 Uiso 1 1 calc R . . . .
C02C C 0.8691(4) 0.00893(7) 0.07806(16) 0.0249(6) Uani 1 1 d . . . . .
H02C H 0.916555 -0.004483 0.111076 0.030 Uiso 1 1 calc R . . . .
C02E C 0.5044(4) -0.13994(7) 0.12302(15) 0.0289(7) Uani 1 1 d . . . . .
H02E H 0.465857 -0.160280 0.126584 0.035 Uiso 1 1 calc R . . . .
C02H C 0.6661(4) 0.01212(8) 0.24901(17) 0.0298(7) Uani 1 1 d . . . . .
H02H H 0.620697 0.031342 0.258198 0.036 Uiso 1 1 calc R . . . .
C02I C 0.6106(4) -0.13398(7) 0.07723(15) 0.0283(7) Uani 1 1 d . . . . .
H02I H 0.645625 -0.150325 0.049818 0.034 Uiso 1 1 calc R . . . .
C02J C 0.6347(4) -0.00293(7) 0.18636(16) 0.0259(6) Uani 1 1 d . . . . .
H02J H 0.568907 0.006156 0.152686 0.031 Uiso 1 1 calc R . . . .
C02K C 1.4644(4) 0.37746(7) -0.10199(16) 0.0287(7) Uani 1 1 d . . . . .
H02K H 1.516050 0.396204 -0.108388 0.034 Uiso 1 1 calc R . . . .
C02L C 1.1375(4) 0.24658(8) -0.26659(16) 0.0305(7) Uani 1 1 d . . . . .
H02L H 1.115011 0.236581 -0.309601 0.037 Uiso 1 1 calc R . . . .
C02M C 1.2263(4) 0.23190(8) -0.21635(17) 0.0308(7) Uani 1 1 d . . . . .
H02M H 1.265273 0.211996 -0.225301 0.037 Uiso 1 1 calc R . . . .
C02N C 1.0820(4) 0.27561(8) -0.25421(16) 0.0298(7) Uani 1 1 d . . . . .
H02N H 1.021076 0.285591 -0.288614 0.036 Uiso 1 1 calc R . . . .
C02O C 0.8268(4) -0.02900(8) 0.28526(16) 0.0280(7) Uani 1 1 d . . . . .
H02O H 0.893136 -0.037871 0.318977 0.034 Uiso 1 1 calc R . . . .
C02Q C 0.7631(4) -0.00073(8) 0.29793(16) 0.0300(7) Uani 1 1 d . . . . .
H02Q H 0.785884 0.009855 0.340198 0.036 Uiso 1 1 calc R . . . .
Cl01 Cl 0.16357(10) 0.35660(2) 0.25929(5) 0.0414(2) Uani 1 1 d . . . . .
Cl02 Cl -0.11160(11) 0.32916(2) 0.28854(5) 0.0465(2) Uani 1 1 d . . . . .
Cl05 Cl -0.04563(14) 0.39223(3) 0.33150(7) 0.0620(3) Uani 1 1 d . . . . .
C02W C 0.0252(4) 0.35520(9) 0.31791(19) 0.0411(9) Uani 1 1 d . . . . .
H02W H 0.068193 0.347354 0.363153 0.049 Uiso 1 1 calc R . . . .
Cl03 Cl 0.73619(11) 0.09661(2) 0.27310(5) 0.0475(2) Uani 1 1 d . . . . .
Cl04 Cl 1.02904(13) 0.08250(3) 0.24138(6) 0.0596(3) Uani 1 1 d . . . . .
Cl06 Cl 0.91646(14) 0.14442(3) 0.21873(7) 0.0645(3) Uani 1 1 d . . . . .
C02X C 0.8746(4) 0.10470(9) 0.21757(19) 0.0395(8) Uani 1 1 d . . . . .
H02X H 0.840129 0.098822 0.169437 0.047 Uiso 1 1 calc R . . . .

loop_
_atom_site_aniso_label
_atom_site_aniso_U_11
_atom_site_aniso_U_22
_atom_site_aniso_U_33
_atom_site_aniso_U_23
_atom_site_aniso_U_13
_atom_site_aniso_U_12
N007 0.0408(17) 0.0254(13) 0.0219(13) 0.0000(11) 0.0002(12) 0.0089(12)
N009 0.0486(18) 0.0226(13) 0.0197(13) -0.0009(10) 0.0014(12) 0.0069(12)
C00B 0.0254(15) 0.0174(13) 0.0146(13) 0.0007(10) 0.0058(11) 0.0023(11)
C00E 0.0297(16) 0.0202(14) 0.0139(13) -0.0014(10) 0.0003(11) 0.0014(12)
C00F 0.0237(15) 0.0192(13) 0.0137(13) 0.0009(10) 0.0039(11) 0.0009(11)
C00I 0.0229(15) 0.0190(13) 0.0146(13) 0.0005(10) 0.0043(11) 0.0007(11)
C00J 0.0229(15) 0.0206(14) 0.0169(13) -0.0005(11) 0.0009(11) 0.0028(11)
C00K 0.0258(15) 0.0205(14) 0.0147(13) 0.0020(10) 0.0005(11) 0.0029(11)
C00L 0.0245(15) 0.0184(13) 0.0144(13) -0.0020(10) 0.0001(11) 0.0025(11)
C00M 0.0256(15) 0.0189(14) 0.0167(13) -0.0020(10) 0.0016(11) 0.0019(11)
C00N 0.0248(15) 0.0194(14) 0.0172(13) -0.0033(10) 0.0019(11) -0.0003(11)
C00O 0.0275(16) 0.0163(13) 0.0155(13) 0.0009(10) 0.0063(11) 0.0017(11)
C00P 0.0234(15) 0.0202(14) 0.0149(13) -0.0019(10) 0.0023(11) 0.0021(11)
C00Q 0.0309(16) 0.0212(14) 0.0143(13) -0.0042(11) 0.0010(11) 0.0021(12)
C00R 0.0220(14) 0.0181(13) 0.0167(13) -0.0002(10) 0.0023(11) 0.0006(11)
C00T 0.0262(15) 0.0171(13) 0.0176(13) 0.0005(10) 0.0032(11) 0.0011(11)
C00V 0.0251(15) 0.0216(14) 0.0152(13) 0.0011(11) 0.0012(11) 0.0026(11)
C00W 0.0256(15) 0.0191(13) 0.0147(13) 0.0000(10) 0.0011(11) 0.0007(11)
C00X 0.0294(16) 0.0213(14) 0.0152(13) 0.0002(11) -0.0009(11) 0.0042(12)
C00Z 0.0300(16) 0.0191(14) 0.0144(13) -0.0020(10) 0.0015(11) 0.0004(11)
C010 0.0243(15) 0.0176(13) 0.0163(13) 0.0003(10) 0.0023(11) 0.0012(11)
C012 0.0248(15) 0.0222(14) 0.0146(13) 0.0001(11) 0.0032(11) 0.0012(11)
C013 0.0383(18) 0.0162(13) 0.0156(14) -0.0024(11) 0.0053(12) 0.0036(12)
C014 0.0283(16) 0.0181(14) 0.0197(14) -0.0028(11) 0.0043(12) 0.0041(11)
C016 0.0265(16) 0.0201(14) 0.0184(14) -0.0044(11) 0.0030(11) -0.0013(11)
C017 0.0292(16) 0.0242(15) 0.0156(13) -0.0029(11) 0.0029(12) 0.0058(12)
C01D 0.0295(16) 0.0225(14) 0.0131(13) -0.0017(10) -0.0003(11) 0.0041(12)
C01I 0.0296(17) 0.0226(15) 0.0200(14) -0.0007(11) 0.0061(12) 0.0010(12)
C01M 0.0244(15) 0.0215(14) 0.0172(13) -0.0006(11) -0.0001(11) 0.0013(11)
C01R 0.0303(17) 0.0270(15) 0.0142(13) -0.0015(11) -0.0002(12) 0.0035(12)
C01S 0.0311(17) 0.0224(15) 0.0151(13) 0.0002(11) -0.0010(12) 0.0042(12)
C01U 0.0319(17) 0.0220(14) 0.0131(13) -0.0034(11) -0.0004(11) 0.0041(12)
C01W 0.0245(16) 0.0260(15) 0.0165(14) 0.0024(11) 0.0050(11) 0.0079(12)
C021 0.0280(17) 0.0336(17) 0.0173(14) 0.0058(12) 0.0079(12) 0.0118(13)
C027 0.0318(17) 0.0213(15) 0.0235(15) -0.0023(12) 0.0009(13) 0.0072(12)
C028 0.0371(19) 0.0184(14) 0.0272(16) 0.0020(12) 0.0054(13) -0.0011(13)
C02A 0.0322(18) 0.0334(17) 0.0173(14) -0.0062(12) 0.0014(12) 0.0085(13)
C02B 0.0377(19) 0.0233(15) 0.0176(14) -0.0012(11) 0.0030(13) 0.0024(13)
C02D 0.0304(17) 0.0284(16) 0.0241(15) 0.0058(12) 0.0069(13) 0.0075(13)
C02F 0.0398(19) 0.0260(16) 0.0214(15) -0.0063(12) -0.0058(13) 0.0100(13)
C02G 0.042(2) 0.0231(15) 0.0209(15) -0.0014(12) -0.0007(13) 0.0007(13)
C02P 0.0303(17) 0.0341(17) 0.0185(14) -0.0014(12) 0.0012(12) 0.0082(13)
C02R 0.036(2) 0.055(2) 0.0159(15) -0.0027(14) 0.0030(13) 0.0212(16)
C02S 0.0347(19) 0.0364(19) 0.039(2) 0.0186(15) 0.0133(15) 0.0107(15)
C02T 0.036(2) 0.057(2) 0.0179(15) 0.0013(15) 0.0003(14) 0.0160(17)
C02U 0.0321(19) 0.041(2) 0.0331(18) 0.0189(15) 0.0118(14) 0.0100(15)
C02V 0.034(2) 0.060(2) 0.0224(16) 0.0164(16) 0.0080(14) 0.0205(17)
C02Y 0.039(2) 0.119(4) 0.029(2) 0.041(2) 0.0179(18) 0.044(3)
C02Z 0.039(2) 0.069(3) 0.060(3) 0.048(2) 0.025(2) 0.022(2)
C030 0.049(3) 0.101(4) 0.0144(16) 0.006(2) 0.0029(16) 0.044(3)
N008 0.0426(17) 0.0255(14) 0.0224(14) -0.0010(11) 0.0029(12) -0.0080(12)
N00A 0.055(2) 0.0246(14) 0.0220(14) -0.0003(11) 0.0010(13) -0.0050(13)
C00C 0.0241(15) 0.0189(14) 0.0162(13) -0.0008(10) 0.0057(11) -0.0013(11)
C00D 0.0222(15) 0.0199(14) 0.0135(12) 0.0018(10) -0.0006(11) -0.0001(11)
C00G 0.0257(15) 0.0212(14) 0.0147(13) 0.0000(10) 0.0046(11) -0.0004(11)
C00H 0.0236(15) 0.0212(14) 0.0161(13) -0.0014(11) 0.0036(11) -0.0041(11)
C00S 0.0316(17) 0.0204(14) 0.0126(13) 0.0009(10) -0.0020(11) -0.0017(12)
C00U 0.0255(15) 0.0192(14) 0.0161(13) 0.0001(10) 0.0041(11) -0.0007(11)
C00Y 0.0286(16) 0.0203(14) 0.0133(13) -0.0004(10) 0.0030(11) -0.0006(11)
C011 0.0257(16) 0.0243(15) 0.0186(14) 0.0004(11) -0.0018(12) -0.0015(12)
C015 0.0301(16) 0.0217(14) 0.0153(13) -0.0005(11) 0.0011(11) -0.0010(12)
C018 0.0254(15) 0.0194(14) 0.0164(13) -0.0009(10) 0.0038(11) 0.0000(11)
C019 0.0273(16) 0.0202(14) 0.0170(13) -0.0009(11) 0.0010(11) -0.0007(11)
C01A 0.0297(16) 0.0188(14) 0.0202(15) 0.0015(11) 0.0061(12) -0.0032(12)
C01B 0.0256(15) 0.0199(14) 0.0165(13) -0.0007(11) 0.0020(11) 0.0020(11)
C01C 0.0262(15) 0.0198(14) 0.0174(13) -0.0027(11) 0.0033(11) -0.0023(11)
C01E 0.0307(17) 0.0248(15) 0.0145(13) -0.0005(11) -0.0010(12) -0.0010(12)
C01F 0.0302(17) 0.0281(16) 0.0163(14) 0.0030(11) 0.0032(12) -0.0060(13)
C01G 0.0321(17) 0.0229(15) 0.0163(14) -0.0011(11) -0.0009(12) -0.0029(12)
C01H 0.0330(17) 0.0208(14) 0.0158(13) 0.0030(11) 0.0002(12) -0.0013(12)
C01J 0.0305(17) 0.0228(14) 0.0151(13) -0.0017(11) -0.0011(11) -0.0029(12)
C01K 0.0222(15) 0.0191(14) 0.0181(14) -0.0002(11) 0.0007(11) 0.0007(11)
C01L 0.0251(16) 0.0225(14) 0.0181(14) 0.0015(11) -0.0003(11) -0.0014(11)
C01N 0.0297(16) 0.0203(14) 0.0154(13) 0.0004(11) 0.0047(11) 0.0008(12)
C01O 0.0256(16) 0.0236(14) 0.0182(14) -0.0016(11) 0.0041(11) 0.0001(12)
C01P 0.0282(16) 0.0209(14) 0.0193(14) 0.0036(11) 0.0004(12) 0.0003(12)
C01Q 0.0308(17) 0.0177(14) 0.0192(14) 0.0007(11) 0.0053(12) -0.0008(12)
C01T 0.0334(17) 0.0205(14) 0.0213(14) -0.0007(11) 0.0052(12) -0.0007(12)
C01V 0.0269(16) 0.0236(15) 0.0207(14) 0.0023(11) -0.0034(12) 0.0000(12)
C01X 0.0301(16) 0.0188(14) 0.0183(14) 0.0007(11) 0.0027(12) 0.0015(11)
C01Y 0.0294(17) 0.0214(14) 0.0205(14) 0.0030(11) 0.0028(12) 0.0017(12)
C01Z 0.0283(16) 0.0229(15) 0.0179(14) 0.0002(11) -0.0015(12) -0.0007(12)
C020 0.0386(18) 0.0171(14) 0.0202(15) 0.0016(11) 0.0026(13) -0.0022(12)
C022 0.0369(18) 0.0216(15) 0.0169(14) 0.0010(11) 0.0029(12) -0.0014(12)
C023 0.0305(17) 0.0234(15) 0.0193(14) 0.0002(11) 0.0047(12) -0.0030(12)
C024 0.0352(18) 0.0203(14) 0.0159(13) 0.0029(11) -0.0004(12) 0.0009(12)
C025 0.0299(17) 0.0236(15) 0.0230(15) -0.0027(12) 0.0016(12) -0.0004(12)
C026 0.0314(17) 0.0328(17) 0.0158(14) 0.0039(12) -0.0010(12) -0.0074(13)
C029 0.040(2) 0.0193(15) 0.0278(16) -0.0039(12) 0.0056(14) -0.0018(13)
C02C 0.0294(17) 0.0224(15) 0.0225(15) 0.0055(12) -0.0013(12) 0.0010(12)
C02E 0.043(2) 0.0240(15) 0.0185(14) 0.0039(12) -0.0071(13) -0.0097(14)
C02H 0.0305(18) 0.0264(16) 0.0332(17) -0.0119(13) 0.0080(14) -0.0033(13)
C02I 0.045(2) 0.0212(15) 0.0183(14) -0.0017(11) 0.0006(13) -0.0003(13)
C02J 0.0283(17) 0.0254(15) 0.0241(15) -0.0036(12) 0.0018(12) -0.0002(12)
C02K 0.0384(19) 0.0217(15) 0.0255(16) 0.0023(12) -0.0013(13) -0.0088(13)
C02L 0.0315(18) 0.0404(19) 0.0199(15) -0.0109(13) 0.0041(13) -0.0097(14)
C02M 0.0334(18) 0.0277(16) 0.0320(17) -0.0127(13) 0.0079(14) -0.0025(13)
C02N 0.0364(19) 0.0352(18) 0.0174(14) -0.0008(13) -0.0025(13) -0.0059(14)
C02O 0.0318(18) 0.0326(17) 0.0196(15) -0.0019(12) 0.0023(13) -0.0056(13)
C02Q 0.0323(18) 0.0361(18) 0.0217(15) -0.0111(13) 0.0036(13) -0.0094(14)
Cl01 0.0371(5) 0.0519(5) 0.0356(4) 0.0095(4) 0.0047(4) -0.0075(4)
Cl02 0.0456(6) 0.0468(5) 0.0471(5) 0.0060(4) 0.0018(4) -0.0181(4)
Cl05 0.0645(7) 0.0512(6) 0.0734(8) -0.0099(5) 0.0314(6) -0.0179(5)
C02W 0.047(2) 0.046(2) 0.0302(18) 0.0106(16) 0.0006(16) -0.0166(17)
Cl03 0.0435(5) 0.0497(5) 0.0500(6) -0.0107(4) 0.0087(4) 0.0010(4)
Cl04 0.0538(7) 0.0807(8) 0.0443(6) -0.0037(5) 0.0031(5) 0.0328(6)
Cl06 0.0609(7) 0.0459(6) 0.0862(9) -0.0013(6) -0.0001(6) -0.0058(5)
C02X 0.040(2) 0.045(2) 0.0334(19) -0.0101(16) -0.0007(16) 0.0084(16)

loop_
_atom_type_symbol
_atom_type_description
_atom_type_scat_dispersion_real
_atom_type_scat_dispersion_imag
_atom_type_scat_source
C C 0.0181 0.0091 'International Tables Vol C Tables 4.2.6.8 and 6.1.1.4'
H H 0.0000 0.0000 'International Tables Vol C Tables 4.2.6.8 and 6.1.1.4'
Cl Cl 0.3639 0.7018 'International Tables Vol C Tables 4.2.6.8 and 6.1.1.4'
N N 0.0311 0.0180 'International Tables Vol C Tables 4.2.6.8 and 6.1.1.4'

loop_
_geom_angle_atom_site_label_1
_geom_angle_atom_site_label_2
_geom_angle_atom_site_label_3
_geom_angle
_geom_angle_site_symmetry_1
_geom_angle_site_symmetry_3
_geom_angle_publ_flag
C00N C00B C00V 118.2(3) . . ?
C00N C00B C010 122.6(3) . . ?
C00V C00B C010 119.3(3) . . ?
C00I C00E H00E 119.4 . . ?
C00K C00E H00E 119.4 . . ?
C00K C00E C00I 121.2(3) . . ?
C00J C00F C00P 122.0(3) . . ?
C00Z C00F C00J 117.6(3) . . ?
C00Z C00F C00P 120.4(3) . . ?
C00E C00I C00M 120.5(3) . . ?
C00E C00I C01M 117.6(3) . . ?
C01M C00I C00M 121.9(3) . . ?
C00F C00J H00J 119.5 . . ?
C00N C00J C00F 121.0(3) . . ?
C00N C00J H00J 119.5 . . ?
C00E C00K H00K 119.5 . . ?
C00E C00K C00O 121.0(3) . . ?
C00O C00K H00K 119.5 . . ?
C00W C00L C00R 118.5(3) . . ?
C01I C00L C00R 122.9(3) . . ?
C01I C00L C00W 118.6(3) . . ?
C00Q C00M C00I 121.0(2) . . ?
C01S C00M C00I 121.4(3) . . ?
C01S C00M C00Q 117.6(3) . . ?
C00B C00N H00N 119.5 . . ?
C00J C00N C00B 121.0(3) . . ?
C00J C00N H00N 119.5 . . ?
C00K C00O C00T 119.8(3) . . ?
C016 C00O C00K 117.9(3) . . ?
C016 C00O C00T 122.2(3) . . ?
C00X C00P C00F 121.7(3) . . ?
C01U C00P C00F 121.1(2) . . ?
C01U C00P C00X 117.2(3) . . ?
C00M C00Q H00Q 119.4 . . ?
C00X C00Q C00M 121.3(3) . . ?
C00X C00Q H00Q 119.4 . . ?
C00L C00R C01W 114.8(2) . . ?
C010 C00R C00L 122.4(3) . . ?
C010 C00R C01W 122.6(3) . . ?
C012 C00T C00O 127.0(3) . . ?
C012 C00T C013 119.3(3) . . ?
C013 C00T C00O 113.6(2) . . ?
C00B C00V H00V 119.7 . . ?
C00Z C00V C00B 120.7(3) . . ?
C00Z C00V H00V 119.7 . . ?
C00L C00W H00W 119.7 . . ?
C017 C00W C00L 120.6(3) . . ?
C017 C00W H00W 119.7 . . ?
C00P C00X H00X 119.3 . . ?
C00Q C00X C00P 121.4(3) . . ?
C00Q C00X H00X 119.3 . . ?
C00F C00Z H00Z 119.3 . . ?
C00V C00Z C00F 121.4(3) . . ?
C00V C00Z H00Z 119.3 . . ?
C00R C010 C00B 126.7(3) . . ?
C00R C010 C014 120.0(3) . . ?
C014 C010 C00B 113.3(2) . . ?
C00T C012 C01D 121.9(3) . . ?
C00T C012 C021 122.3(3) . . ?
C021 C012 C01D 115.8(2) . . ?
N009 C013 C00T 175.4(3) . . ?
N007 C014 C010 174.4(3) . . ?
C00O C016 H016 119.5 . . ?
C01M C016 C00O 121.1(3) . . ?
C01M C016 H016 119.5 . . ?
C00W C017 H017 119.8 . . ?
C027 C017 C00W 120.4(3) . . ?
C027 C017 H017 119.8 . . ?
C01R C01D C012 119.8(3) . . ?
C01R C01D C02B 118.6(3) . . ?
C02B C01D C012 121.6(3) . . ?
C00L C01I H01I 119.7 . . ?
C028 C01I C00L 120.6(3) . . ?
C028 C01I H01I 119.7 . . ?
C00I C01M H01M 119.4 . . ?
C016 C01M C00I 121.1(3) . . ?
C016 C01M H01M 119.4 . . ?
C01D C01R H01R 119.8 . . ?
C02A C01R C01D 120.5(3) . . ?
C02A C01R H01R 119.8 . . ?
C00M C01S H01S 119.4 . . ?
C01U C01S C00M 121.2(3) . . ?
C01U C01S H01S 119.4 . . ?
C00P C01U H01U 119.3 . . ?
C01S C01U C00P 121.4(3) . . ?
C01S C01U H01U 119.3 . . ?
C02D C01W C00R 122.0(3) . . ?
C02D C01W C02P 119.1(3) . . ?
C02P C01W C00R 118.8(3) . . ?
C02R C021 C012 118.9(3) . . ?
C02U C021 C012 121.3(3) . . ?
C02U C021 C02R 119.7(3) . . ?
C017 C027 H027 120.3 . . ?
C017 C027 C028 119.5(3) . . ?
C028 C027 H027 120.3 . . ?
C01I C028 C027 120.4(3) . . ?
C01I C028 H028 119.8 . . ?
C027 C028 H028 119.8 . . ?
C01R C02A H02A 119.9 . . ?
C02F C02A C01R 120.2(3) . . ?
C02F C02A H02A 119.9 . . ?
C01D C02B H02B 119.4 . . ?
C02G C02B C01D 121.1(3) . . ?
C02G C02B H02B 119.4 . . ?
C01W C02D H02D 120.1 . . ?
C01W C02D C02S 119.8(3) . . ?
C02S C02D H02D 120.1 . . ?
C02A C02F H02F 120.1 . . ?
C02A C02F C02G 119.9(3) . . ?
C02G C02F H02F 120.1 . . ?
C02B C02G C02F 119.8(3) . . ?
C02B C02G H02G 120.1 . . ?
C02F C02G H02G 120.1 . . ?
C01W C02P H02P 119.9 . . ?
C02T C02P C01W 120.2(3) . . ?
C02T C02P H02P 119.9 . . ?
C021 C02R H02R 120.3 . . ?
C030 C02R C021 119.4(4) . . ?
C030 C02R H02R 120.3 . . ?
C02D C02S H02S 119.8 . . ?
C02V C02S C02D 120.4(3) . . ?
C02V C02S H02S 119.8 . . ?
C02P C02T H02T 119.8 . . ?
C02V C02T C02P 120.3(3) . . ?
C02V C02T H02T 119.8 . . ?
C021 C02U H02U 120.2 . . ?
C021 C02U C02Z 119.6(4) . . ?
C02Z C02U H02U 120.2 . . ?
C02S C02V H02V 119.9 . . ?
C02T C02V C02S 120.2(3) . . ?
C02T C02V H02V 119.9 . . ?
C02Z C02Y H02Y 120.1 . . ?
C030 C02Y H02Y 120.1 . . ?
C030 C02Y C02Z 119.8(3) . . ?
C02U C02Z H02Z 119.7 . . ?
C02Y C02Z C02U 120.5(4) . . ?
C02Y C02Z H02Z 119.7 . . ?
C02R C030 H030 119.5 . . ?
C02Y C030 C02R 121.0(4) . . ?
C02Y C030 H030 119.5 . . ?
C01J C00C C018 119.5(3) . . ?
C01P C00C C018 122.6(3) . . ?
C01P C00C C01J 117.9(3) . . ?
C015 C00D C01K 118.1(3) . . ?
C01T C00D C015 118.6(3) . . ?
C01T C00D C01K 123.3(3) . . ?
C01H C00G C00Y 120.8(3) . . ?
C01H C00G C01L 117.1(3) . . ?
C01L C00G C00Y 122.0(3) . . ?
C023 C00H C01K 118.9(3) . . ?
C025 C00H C01K 121.7(3) . . ?
C025 C00H C023 119.3(3) . . ?
C01E C00S C01B 119.4(3) . . ?
C022 C00S C01B 122.1(3) . . ?
C022 C00S C01E 118.5(3) . . ?
C01Y C00U C01N 121.5(3) . . ?
C01Y C00U C01Z 117.5(3) . . ?
C01Z C00U C01N 121.0(3) . . ?
C011 C00Y C00G 120.2(3) . . ?
C01X C00Y C00G 122.6(3) . . ?
C01X C00Y C011 117.2(3) . . ?
C00Y C011 H011 119.2 . . ?
C01Y C011 C00Y 121.5(3) . . ?
C01Y C011 H011 119.2 . . ?
C00D C015 H015 119.5 . . ?
C01F C015 C00D 121.0(3) . . ?
C01F C015 H015 119.5 . . ?
C01A C018 C00C 113.9(2) . . ?
C01K C018 C00C 125.5(3) . . ?
C01K C018 C01A 120.5(3) . . ?
C01B C019 C01Q 125.6(3) . . ?
C01B C019 C020 120.6(3) . . ?
C020 C019 C01Q 113.7(2) . . ?
N008 C01A C018 175.1(3) . . ?
C00S C01B C01C 115.6(2) . . ?
C019 C01B C00S 122.7(3) . . ?
C019 C01B C01C 121.6(3) . . ?
C01O C01C C01B 119.1(3) . . ?
C02J C01C C01B 121.7(3) . . ?
C02J C01C C01O 119.2(3) . . ?
C00S C01E H01E 119.6 . . ?
C026 C01E C00S 120.9(3) . . ?
C026 C01E H01E 119.6 . . ?
C015 C01F H01F 120.0 . . ?
C015 C01F C02K 120.1(3) . . ?
C02K C01F H01F 120.0 . . ?
C01Q C01G H01G 119.5 . . ?
C024 C01G H01G 119.5 . . ?
C024 C01G C01Q 121.0(3) . . ?
C00G C01H H01H 119.3 . . ?
C01J C01H C00G 121.4(3) . . ?
C01J C01H H01H 119.3 . . ?
C00C C01J H01J 119.6 . . ?
C01H C01J C00C 120.8(3) . . ?
C01H C01J H01J 119.6 . . ?
C00D C01K C00H 114.4(2) . . ?
C018 C01K C00D 123.4(3) . . ?
C018 C01K C00H 122.0(3) . . ?
C00G C01L H01L 119.2 . . ?
C01P C01L C00G 121.6(3) . . ?
C01P C01L H01L 119.2 . . ?
C01V C01N C00U 120.8(3) . . ?
C024 C01N C00U 121.6(3) . . ?
C024 C01N C01V 117.6(3) . . ?
C01C C01O H01O 119.9 . . ?
C02O C01O C01C 120.2(3) . . ?
C02O C01O H01O 119.9 . . ?
C00C C01P H01P 119.6 . . ?
C01L C01P C00C 120.8(3) . . ?
C01L C01P H01P 119.6 . . ?
C01G C01Q C019 119.8(3) . . ?
C02C C01Q C019 122.2(3) . . ?
C02C C01Q C01G 118.0(3) . . ?
C00D C01T H01T 120.0 . . ?
C029 C01T C00D 120.1(3) . . ?
C029 C01T H01T 120.0 . . ?
C01N C01V H01V 119.4 . . ?
C02C C01V C01N 121.3(3) . . ?
C02C C01V H01V 119.4 . . ?
C00Y C01X H01X 119.3 . . ?
C01Z C01X C00Y 121.4(3) . . ?
C01Z C01X H01X 119.3 . . ?
C00U C01Y H01Y 119.4 . . ?
C011 C01Y C00U 121.2(3) . . ?
C011 C01Y H01Y 119.4 . . ?
C00U C01Z H01Z 119.4 . . ?
C01X C01Z C00U 121.2(3) . . ?
C01X C01Z H01Z 119.4 . . ?
N00A C020 C019 174.8(3) . . ?
C00S C022 H022 119.8 . . ?
C02I C022 C00S 120.4(3) . . ?
C02I C022 H022 119.8 . . ?
C00H C023 H023 119.8 . . ?
C02N C023 C00H 120.4(3) . . ?
C02N C023 H023 119.8 . . ?
C01G C024 C01N 121.1(3) . . ?
C01G C024 H024 119.5 . . ?
C01N C024 H024 119.5 . . ?
C00H C025 H025 120.0 . . ?
C02M C025 C00H 119.9(3) . . ?
C02M C025 H025 120.0 . . ?
C01E C026 H026 120.0 . . ?
C01E C026 C02E 120.0(3) . . ?
C02E C026 H026 120.0 . . ?
C01T C029 H029 119.5 . . ?
C01T C029 C02K 120.9(3) . . ?
C02K C029 H029 119.5 . . ?
C01Q C02C H02C 119.6 . . ?
C01V C02C C01Q 120.8(3) . . ?
C01V C02C H02C 119.6 . . ?
C026 C02E H02E 120.0 . . ?
C02I C02E C026 119.9(3) . . ?
C02I C02E H02E 120.0 . . ?
C02J C02H H02H 119.8 . . ?
C02Q C02H H02H 119.8 . . ?
C02Q C02H C02J 120.4(3) . . ?
C022 C02I H02I 119.8 . . ?
C02E C02I C022 120.3(3) . . ?
C02E C02I H02I 119.8 . . ?
C01C C02J H02J 120.0 . . ?
C02H C02J C01C 120.0(3) . . ?
C02H C02J H02J 120.0 . . ?
C01F C02K C029 119.3(3) . . ?
C01F C02K H02K 120.3 . . ?
C029 C02K H02K 120.3 . . ?
C02M C02L H02L 119.9 . . ?
C02N C02L H02L 119.9 . . ?
C02N C02L C02M 120.2(3) . . ?
C025 C02M H02M 119.9 . . ?
C02L C02M C025 120.2(3) . . ?
C02L C02M H02M 119.9 . . ?
C023 C02N H02N 120.0 . . ?
C02L C02N C023 120.0(3) . . ?
C02L C02N H02N 120.0 . . ?
C01O C02O H02O 119.8 . . ?
C02Q C02O C01O 120.3(3) . . ?
C02Q C02O H02O 119.8 . . ?
C02H C02Q H02Q 120.1 . . ?
C02O C02Q C02H 119.9(3) . . ?
C02O C02Q H02Q 120.1 . . ?
Cl01 C02W Cl02 110.4(2) . . ?
Cl01 C02W H02W 108.0 . . ?
Cl02 C02W H02W 108.0 . . ?
Cl05 C02W Cl01 111.0(2) . . ?
Cl05 C02W Cl02 111.2(2) . . ?
Cl05 C02W H02W 108.0 . . ?
Cl03 C02X Cl04 109.9(2) . . ?
Cl03 C02X Cl06 110.7(2) . . ?
Cl03 C02X H02X 108.5 . . ?
Cl04 C02X H02X 108.5 . . ?
Cl06 C02X Cl04 110.6(2) . . ?
Cl06 C02X H02X 108.5 . . ?

loop_
_geom_bond_atom_site_label_1
_geom_bond_atom_site_label_2
_geom_bond_distance
_geom_bond_site_symmetry_2
_geom_bond_publ_flag
N007 C014 1.152(4) . ?
N009 C013 1.150(4) . ?
C00B C00N 1.393(4) . ?
C00B C00V 1.397(4) . ?
C00B C010 1.487(4) . ?
C00E H00E 0.9500 . ?
C00E C00I 1.393(4) . ?
C00E C00K 1.387(4) . ?
C00F C00J 1.402(4) . ?
C00F C00P 1.480(4) . ?
C00F C00Z 1.394(4) . ?
C00I C00M 1.485(4) . ?
C00I C01M 1.401(4) . ?
C00J H00J 0.9500 . ?
C00J C00N 1.386(4) . ?
C00K H00K 0.9500 . ?
C00K C00O 1.395(4) . ?
C00L C00R 1.487(4) . ?
C00L C00W 1.399(4) . ?
C00L C01I 1.394(4) . ?
C00M C00Q 1.397(4) . ?
C00M C01S 1.397(4) . ?
C00N H00N 0.9500 . ?
C00O C00T 1.489(4) . ?
C00O C016 1.393(4) . ?
C00P C00X 1.401(4) . ?
C00P C01U 1.399(4) . ?
C00Q H00Q 0.9500 . ?
C00Q C00X 1.383(4) . ?
C00R C010 1.362(4) . ?
C00R C01W 1.488(4) . ?
C00T C012 1.359(4) . ?
C00T C013 1.442(4) . ?
C00V H00V 0.9500 . ?
C00V C00Z 1.386(4) . ?
C00W H00W 0.9500 . ?
C00W C017 1.386(4) . ?
C00X H00X 0.9500 . ?
C00Z H00Z 0.9500 . ?
C010 C014 1.447(4) . ?
C012 C01D 1.486(4) . ?
C012 C021 1.480(4) . ?
C016 H016 0.9500 . ?
C016 C01M 1.385(4) . ?
C017 H017 0.9500 . ?
C017 C027 1.385(4) . ?
C01D C01R 1.393(4) . ?
C01D C02B 1.396(4) . ?
C01I H01I 0.9500 . ?
C01I C028 1.388(4) . ?
C01M H01M 0.9500 . ?
C01R H01R 0.9500 . ?
C01R C02A 1.389(4) . ?
C01S H01S 0.9500 . ?
C01S C01U 1.387(4) . ?
C01U H01U 0.9500 . ?
C01W C02D 1.391(4) . ?
C01W C02P 1.400(4) . ?
C021 C02R 1.399(5) . ?
C021 C02U 1.388(5) . ?
C027 H027 0.9500 . ?
C027 C028 1.388(4) . ?
C028 H028 0.9500 . ?
C02A H02A 0.9500 . ?
C02A C02F 1.388(5) . ?
C02B H02B 0.9500 . ?
C02B C02G 1.382(4) . ?
C02D H02D 0.9500 . ?
C02D C02S 1.392(4) . ?
C02F H02F 0.9500 . ?
C02F C02G 1.388(5) . ?
C02G H02G 0.9500 . ?
C02P H02P 0.9500 . ?
C02P C02T 1.390(4) . ?
C02R H02R 0.9500 . ?
C02R C030 1.391(5) . ?
C02S H02S 0.9500 . ?
C02S C02V 1.384(6) . ?
C02T H02T 0.9500 . ?
C02T C02V 1.368(6) . ?
C02U H02U 0.9500 . ?
C02U C02Z 1.390(5) . ?
C02V H02V 0.9500 . ?
C02Y H02Y 0.9500 . ?
C02Y C02Z 1.386(8) . ?
C02Y C030 1.363(8) . ?
C02Z H02Z 0.9500 . ?
C030 H030 0.9500 . ?
N008 C01A 1.153(4) . ?
N00A C020 1.149(4) . ?
C00C C018 1.489(4) . ?
C00C C01J 1.395(4) . ?
C00C C01P 1.395(4) . ?
C00D C015 1.397(4) . ?
C00D C01K 1.484(4) . ?
C00D C01T 1.397(4) . ?
C00G C00Y 1.480(4) . ?
C00G C01H 1.396(4) . ?
C00G C01L 1.397(4) . ?
C00H C01K 1.491(4) . ?
C00H C023 1.397(4) . ?
C00H C025 1.391(4) . ?
C00S C01B 1.484(4) . ?
C00S C01E 1.399(4) . ?
C00S C022 1.397(4) . ?
C00U C01N 1.485(4) . ?
C00U C01Y 1.394(4) . ?
C00U C01Z 1.399(4) . ?
C00Y C011 1.398(4) . ?
C00Y C01X 1.397(4) . ?
C011 H011 0.9500 . ?
C011 C01Y 1.385(4) . ?
C015 H015 0.9500 . ?
C015 C01F 1.383(4) . ?
C018 C01A 1.443(4) . ?
C018 C01K 1.357(4) . ?
C019 C01B 1.361(4) . ?
C019 C01Q 1.488(4) . ?
C019 C020 1.444(4) . ?
C01B C01C 1.491(4) . ?
C01C C01O 1.395(4) . ?
C01C C02J 1.393(4) . ?
C01E H01E 0.9500 . ?
C01E C026 1.382(4) . ?
C01F H01F 0.9500 . ?
C01F C02K 1.385(4) . ?
C01G H01G 0.9500 . ?
C01G C01Q 1.397(4) . ?
C01G C024 1.384(4) . ?
C01H H01H 0.9500 . ?
C01H C01J 1.384(4) . ?
C01J H01J 0.9500 . ?
C01L H01L 0.9500 . ?
C01L C01P 1.378(4) . ?
C01N C01V 1.402(4) . ?
C01N C024 1.393(4) . ?
C01O H01O 0.9500 . ?
C01O C02O 1.389(4) . ?
C01P H01P 0.9500 . ?
C01Q C02C 1.392(4) . ?
C01T H01T 0.9500 . ?
C01T C029 1.385(4) . ?
C01V H01V 0.9500 . ?
C01V C02C 1.382(4) . ?
C01X H01X 0.9500 . ?
C01X C01Z 1.386(4) . ?
C01Y H01Y 0.9500 . ?
C01Z H01Z 0.9500 . ?
C022 H022 0.9500 . ?
C022 C02I 1.387(4) . ?
C023 H023 0.9500 . ?
C023 C02N 1.388(4) . ?
C024 H024 0.9500 . ?
C025 H025 0.9500 . ?
C025 C02M 1.391(4) . ?
C026 H026 0.9500 . ?
C026 C02E 1.385(5) . ?
C029 H029 0.9500 . ?
C029 C02K 1.387(5) . ?
C02C H02C 0.9500 . ?
C02E H02E 0.9500 . ?
C02E C02I 1.383(5) . ?
C02H H02H 0.9500 . ?
C02H C02J 1.391(4) . ?
C02H C02Q 1.382(5) . ?
C02I H02I 0.9500 . ?
C02J H02J 0.9500 . ?
C02K H02K 0.9500 . ?
C02L H02L 0.9500 . ?
C02L C02M 1.388(5) . ?
C02L C02N 1.379(5) . ?
C02M H02M 0.9500 . ?
C02N H02N 0.9500 . ?
C02O H02O 0.9500 . ?
C02O C02Q 1.381(5) . ?
C02Q H02Q 0.9500 . ?
Cl01 C02W 1.759(4) . ?
Cl02 C02W 1.760(4) . ?
Cl05 C02W 1.750(4) . ?
C02W H02W 1.0000 . ?
Cl03 C02X 1.753(4) . ?
Cl04 C02X 1.758(4) . ?
Cl06 C02X 1.755(4) . ?
C02X H02X 1.0000 . ?

loop_
_geom_torsion_atom_site_label_1
_geom_torsion_atom_site_label_2
_geom_torsion_atom_site_label_3
_geom_torsion_atom_site_label_4
_geom_torsion
_geom_torsion_site_symmetry_1
_geom_torsion_site_symmetry_2
_geom_torsion_site_symmetry_3
_geom_torsion_site_symmetry_4
_geom_torsion_publ_flag
C00B C00V C00Z C00F 0.9(4) . . . . ?
C00E C00I C00M C00Q -148.6(3) . . . . ?
C00E C00I C00M C01S 29.1(4) . . . . ?
C00E C00I C01M C016 0.6(4) . . . . ?
C00E C00K C00O C00T -178.2(3) . . . . ?
C00E C00K C00O C016 2.5(4) . . . . ?
C00F C00J C00N C00B -0.3(4) . . . . ?
C00F C00P C00X C00Q 178.5(3) . . . . ?
C00F C00P C01U C01S -178.7(3) . . . . ?
C00I C00E C00K C00O -1.4(4) . . . . ?
C00I C00M C00Q C00X 177.4(3) . . . . ?
C00I C00M C01S C01U -177.6(3) . . . . ?
C00J C00F C00P C00X 152.4(3) . . . . ?
C00J C00F C00P C01U -29.0(4) . . . . ?
C00J C00F C00Z C00V 1.0(4) . . . . ?
C00K C00E C00I C00M 178.0(3) . . . . ?
C00K C00E C00I C01M -0.2(4) . . . . ?
C00K C00O C00T C012 138.7(3) . . . . ?
C00K C00O C00T C013 -38.4(4) . . . . ?
C00K C00O C016 C01M -2.1(4) . . . . ?
C00L C00R C010 C00B -177.9(3) . . . . ?
C00L C00R C010 C014 5.2(5) . . . . ?
C00L C00R C01W C02D -129.2(3) . . . . ?
C00L C00R C01W C02P 47.2(4) . . . . ?
C00L C00W C017 C027 1.3(5) . . . . ?
C00L C01I C028 C027 0.9(5) . . . . ?
C00M C00I C01M C016 -177.5(3) . . . . ?
C00M C00Q C00X C00P 0.3(5) . . . . ?
C00M C01S C01U C00P 0.1(5) . . . . ?
C00N C00B C00V C00Z -2.5(4) . . . . ?
C00N C00B C010 C00R 42.7(5) . . . . ?
C00N C00B C010 C014 -140.2(3) . . . . ?
C00O C00T C012 C01D 174.7(3) . . . . ?
C00O C00T C012 C021 -8.2(5) . . . . ?
C00O C016 C01M C00I 0.6(4) . . . . ?
C00P C00F C00J C00N 177.4(3) . . . . ?
C00P C00F C00Z C00V -177.7(3) . . . . ?
C00Q C00M C01S C01U 0.1(5) . . . . ?
C00R C00L C00W C017 179.5(3) . . . . ?
C00R C00L C01I C028 179.5(3) . . . . ?
C00R C01W C02D C02S 176.4(3) . . . . ?
C00R C01W C02P C02T -177.1(3) . . . . ?
C00T C00O C016 C01M 178.6(3) . . . . ?
C00T C012 C01D C01R 133.2(3) . . . . ?
C00T C012 C01D C02B -48.8(4) . . . . ?
C00T C012 C021 C02R 135.9(3) . . . . ?
C00T C012 C021 C02U -47.0(5) . . . . ?
C00V C00B C00N C00J 2.2(4) . . . . ?
C00V C00B C010 C00R -137.3(3) . . . . ?
C00V C00B C010 C014 39.8(4) . . . . ?
C00W C00L C00R C010 -133.5(3) . . . . ?
C00W C00L C00R C01W 43.3(4) . . . . ?
C00W C00L C01I C028 0.0(5) . . . . ?
C00W C017 C027 C028 -0.4(5) . . . . ?
C00X C00P C01U C01S -0.1(5) . . . . ?
C00Z C00F C00J C00N -1.3(4) . . . . ?
C00Z C00F C00P C00X -28.9(4) . . . . ?
C00Z C00F C00P C01U 149.7(3) . . . . ?
C010 C00B C00N C00J -177.8(3) . . . . ?
C010 C00B C00V C00Z 177.5(3) . . . . ?
C010 C00R C01W C02D 47.6(4) . . . . ?
C010 C00R C01W C02P -136.0(3) . . . . ?
C012 C01D C01R C02A 179.5(3) . . . . ?
C012 C01D C02B C02G -178.8(3) . . . . ?
C012 C021 C02R C030 177.9(3) . . . . ?
C012 C021 C02U C02Z -177.0(3) . . . . ?
C013 C00T C012 C01D -8.4(5) . . . . ?
C013 C00T C012 C021 168.6(3) . . . . ?
C016 C00O C00T C012 -42.1(5) . . . . ?
C016 C00O C00T C013 140.9(3) . . . . ?
C017 C027 C028 C01I -0.6(5) . . . . ?
C01D C012 C021 C02R -46.9(4) . . . . ?
C01D C012 C021 C02U 130.2(3) . . . . ?
C01D C01R C02A C02F -0.9(5) . . . . ?
C01D C02B C02G C02F -0.4(5) . . . . ?
C01I C00L C00R C010 47.0(4) . . . . ?
C01I C00L C00R C01W -136.2(3) . . . . ?
C01I C00L C00W C017 -1.0(4) . . . . ?
C01M C00I C00M C00Q 29.5(4) . . . . ?
C01M C00I C00M C01S -152.9(3) . . . . ?
C01R C01D C02B C02G -0.8(5) . . . . ?
C01R C02A C02F C02G -0.2(5) . . . . ?
C01S C00M C00Q C00X -0.3(5) . . . . ?
C01U C00P C00X C00Q -0.1(5) . . . . ?
C01W C00R C010 C00B 5.5(5) . . . . ?
C01W C00R C010 C014 -171.4(3) . . . . ?
C01W C02D C02S C02V 0.4(5) . . . . ?
C01W C02P C02T C02V 0.7(5) . . . . ?
C021 C012 C01D C01R -44.0(4) . . . . ?
C021 C012 C01D C02B 134.0(3) . . . . ?
C021 C02R C030 C02Y -1.0(5) . . . . ?
C021 C02U C02Z C02Y -0.6(6) . . . . ?
C02A C02F C02G C02B 0.9(5) . . . . ?
C02B C01D C01R C02A 1.4(4) . . . . ?
C02D C01W C02P C02T -0.6(5) . . . . ?
C02D C02S C02V C02T -0.3(5) . . . . ?
C02P C01W C02D C02S 0.0(5) . . . . ?
C02P C02T C02V C02S -0.2(5) . . . . ?
C02R C021 C02U C02Z 0.1(5) . . . . ?
C02U C021 C02R C030 0.7(5) . . . . ?
C02Z C02Y C030 C02R 0.5(6) . . . . ?
C030 C02Y C02Z C02U 0.4(6) . . . . ?
C00C C018 C01K C00D -178.2(3) . . . . ?
C00C C018 C01K C00H -2.0(5) . . . . ?
C00D C015 C01F C02K -1.1(5) . . . . ?
C00D C01T C029 C02K -1.4(5) . . . . ?
C00G C00Y C011 C01Y -178.8(3) . . . . ?
C00G C00Y C01X C01Z 179.4(3) . . . . ?
C00G C01H C01J C00C -0.2(5) . . . . ?
C00G C01L C01P C00C 1.1(5) . . . . ?
C00H C023 C02N C02L -1.3(5) . . . . ?
C00H C025 C02M C02L -0.5(5) . . . . ?
C00S C01B C01C C01O 56.9(4) . . . . ?
C00S C01B C01C C02J -123.6(3) . . . . ?
C00S C01E C026 C02E -0.1(5) . . . . ?
C00S C022 C02I C02E -0.1(5) . . . . ?
C00U C01N C01V C02C 176.3(3) . . . . ?
C00U C01N C024 C01G -176.1(3) . . . . ?
C00Y C00G C01H C01J 174.0(3) . . . . ?
C00Y C00G C01L C01P -174.4(3) . . . . ?
C00Y C011 C01Y C00U -0.1(5) . . . . ?
C00Y C01X C01Z C00U -1.1(4) . . . . ?
C011 C00Y C01X C01Z 0.7(4) . . . . ?
C015 C00D C01K C00H -41.4(4) . . . . ?
C015 C00D C01K C018 135.1(3) . . . . ?
C015 C00D C01T C029 0.1(5) . . . . ?
C015 C01F C02K C029 -0.2(5) . . . . ?
C018 C00C C01J C01H -173.0(3) . . . . ?
C018 C00C C01P C01L 172.5(3) . . . . ?
C019 C01B C01C C01O -124.4(3) . . . . ?
C019 C01B C01C C02J 55.1(4) . . . . ?
C019 C01Q C02C C01V -173.9(3) . . . . ?
C01A C018 C01K C00D -3.2(5) . . . . ?
C01A C018 C01K C00H 173.0(3) . . . . ?
C01B C00S C01E C026 179.9(3) . . . . ?
C01B C00S C022 C02I -179.8(3) . . . . ?
C01B C019 C01Q C01G -138.6(3) . . . . ?
C01B C019 C01Q C02C 39.8(5) . . . . ?
C01B C01C C01O C02O 177.5(3) . . . . ?
C01B C01C C02J C02H -178.7(3) . . . . ?
C01C C01O C02O C02Q 1.4(5) . . . . ?
C01E C00S C01B C019 -136.7(3) . . . . ?
C01E C00S C01B C01C 42.0(4) . . . . ?
C01E C00S C022 C02I 0.9(5) . . . . ?
C01E C026 C02E C02I 1.0(5) . . . . ?
C01G C01Q C02C C01V 4.6(5) . . . . ?
C01H C00G C00Y C011 -25.7(4) . . . . ?
C01H C00G C00Y C01X 155.7(3) . . . . ?
C01H C00G C01L C01P 3.6(4) . . . . ?
C01J C00C C018 C01A -37.2(4) . . . . ?
C01J C00C C018 C01K 138.1(3) . . . . ?
C01J C00C C01P C01L -5.4(4) . . . . ?
C01K C00D C015 C01F -179.9(3) . . . . ?
C01K C00D C01T C029 -178.8(3) . . . . ?
C01K C00H C023 C02N 178.9(3) . . . . ?
C01K C00H C025 C02M -178.0(3) . . . . ?
C01L C00G C00Y C011 152.2(3) . . . . ?
C01L C00G C00Y C01X -26.3(4) . . . . ?
C01L C00G C01H C01J -4.0(4) . . . . ?
C01N C00U C01Y C011 179.7(3) . . . . ?
C01N C00U C01Z C01X -179.1(3) . . . . ?
C01N C01V C02C C01Q -0.8(5) . . . . ?
C01O C01C C02J C02H 0.9(5) . . . . ?
C01O C02O C02Q C02H 0.3(5) . . . . ?
C01P C00C C018 C01A 144.9(3) . . . . ?
C01P C00C C018 C01K -39.8(5) . . . . ?
C01P C00C C01J C01H 5.0(4) . . . . ?
C01Q C019 C01B C00S -177.3(3) . . . . ?
C01Q C019 C01B C01C 4.1(5) . . . . ?
C01Q C01G C024 C01N 0.5(5) . . . . ?
C01T C00D C015 C01F 1.2(4) . . . . ?
C01T C00D C01K C00H 137.4(3) . . . . ?
C01T C00D C01K C018 -46.1(4) . . . . ?
C01T C029 C02K C01F 1.5(5) . . . . ?
C01V C01N C024 C01G 3.3(5) . . . . ?
C01X C00Y C011 C01Y -0.1(4) . . . . ?
C01Y C00U C01N C01V 25.3(4) . . . . ?
C01Y C00U C01N C024 -155.4(3) . . . . ?
C01Y C00U C01Z C01X 0.8(4) . . . . ?
C01Z C00U C01N C01V -154.8(3) . . . . ?
C01Z C00U C01N C024 24.5(4) . . . . ?
C01Z C00U C01Y C011 -0.2(4) . . . . ?
C020 C019 C01B C00S 6.8(5) . . . . ?
C020 C019 C01B C01C -171.8(3) . . . . ?
C020 C019 C01Q C01G 37.5(4) . . . . ?
C020 C019 C01Q C02C -144.1(3) . . . . ?
C022 C00S C01B C019 44.0(5) . . . . ?
C022 C00S C01B C01C -137.3(3) . . . . ?
C022 C00S C01E C026 -0.8(4) . . . . ?
C023 C00H C01K C00D -58.9(4) . . . . ?
C023 C00H C01K C018 124.5(3) . . . . ?
C023 C00H C025 C02M -0.6(5) . . . . ?
C024 C01G C01Q C019 174.1(3) . . . . ?
C024 C01G C01Q C02C -4.5(5) . . . . ?
C024 C01N C01V C02C -3.1(5) . . . . ?
C025 C00H C01K C00D 118.5(3) . . . . ?
C025 C00H C01K C018 -58.1(4) . . . . ?
C025 C00H C023 C02N 1.5(5) . . . . ?
C026 C02E C02I C022 -0.8(5) . . . . ?
C02J C01C C01O C02O -2.0(5) . . . . ?
C02J C02H C02Q C02O -1.4(5) . . . . ?
C02M C02L C02N C023 0.1(5) . . . . ?
C02N C02L C02M C025 0.7(5) . . . . ?
C02Q C02H C02J C01C 0.8(5) . . . . ?
